data_4060308
loop_
_publ_author_name
'Ionescu, Emanuel'
'von Frantzius, Gerd'
'Jones, Peter G.'
'Streubel, Rainer'

_publ_section_title
;
 Photochemical and Thermal Reactions of a 2H-Azaphosphirene Complex
 with Isonitriles
;
_journal_coden_ASTM ORGND7
_journal_issue 9
_journal_name_full Organometallics
_journal_page_first 2237
_journal_page_last 2240
_journal_paper_doi 10.1021/om049014u
_journal_volume 24
_journal_year 2005
_chemical_formula_sum 'C13 H20 N O5 P Si2 W'
_chemical_formula_weight 541.30
_space_group_IT_number 2
_symmetry_cell_setting triclinic
_symmetry_space_group_name_Hall '-P 1'
_symmetry_space_group_name_H-M 'P -1'
_atom_sites_solution_hydrogens geom
_atom_sites_solution_primary heavy
_atom_sites_solution_secondary difmap
_audit_creation_method SHELXL-97
_cell_angle_alpha 73.219(3)
_cell_angle_beta 89.975(3)
_cell_angle_gamma 81.823(3)
_cell_formula_units_Z 2
_cell_length_a 6.9618(4)
_cell_length_b 9.6073(8)
_cell_length_c 16.1541(9)
_cell_measurement_reflns_used 7126
_cell_measurement_temperature 133(2)
_cell_measurement_theta_max 30.539
_cell_measurement_theta_min 2.242
_cell_volume 1022.98(12)
_computing_cell_refinement 'Bruker Saint'
_computing_data_collection 'Bruker Smart'
_computing_data_reduction 'Bruker Saint'
_computing_molecular_graphics 'Siemens XP'
_computing_publication_material SHELXL-97
_computing_structure_refinement 'SHELXL-97 (Sheldrick, 1997)'
_computing_structure_solution 'SHELXS-97 (Sheldrick, 1990)'
_diffrn_ambient_temperature 133(2)
_diffrn_detector_area_resol_mean 8.192
_diffrn_measured_fraction_theta_full 0.994
_diffrn_measured_fraction_theta_max 0.994
_diffrn_measurement_device_type 'Bruker AXS Smart 1000CCD'
_diffrn_measurement_method '\w- & \f-scan'
_diffrn_radiation_monochromator graphite
_diffrn_radiation_source 'fine-focus sealed tube'
_diffrn_radiation_type MoK\a
_diffrn_radiation_wavelength 0.71073
_diffrn_reflns_av_R_equivalents 0.0234
_diffrn_reflns_av_sigmaI/netI 0.0240
_diffrn_reflns_limit_h_max 9
_diffrn_reflns_limit_h_min -9
_diffrn_reflns_limit_k_max 13
_diffrn_reflns_limit_k_min -13
_diffrn_reflns_limit_l_max 22
_diffrn_reflns_limit_l_min -22
_diffrn_reflns_number 19997
_diffrn_reflns_theta_full 30.00
_diffrn_reflns_theta_max 30.03
_diffrn_reflns_theta_min 1.32
_diffrn_standards_decay_% ?
_diffrn_standards_interval_count ?
_diffrn_standards_interval_time ?
_diffrn_standards_number ?
_exptl_absorpt_coefficient_mu 5.860
_exptl_absorpt_correction_T_max 0.9281
_exptl_absorpt_correction_T_min 0.7289
_exptl_absorpt_correction_type multi-scan
_exptl_absorpt_process_details sadabs
_exptl_crystal_colour colourless
_exptl_crystal_density_diffrn 1.757
_exptl_crystal_density_meas ?
_exptl_crystal_density_method 'not measured'
_exptl_crystal_description prism
_exptl_crystal_F_000 524
_exptl_crystal_size_max 0.16
_exptl_crystal_size_mid 0.15
_exptl_crystal_size_min 0.08
_refine_diff_density_max 0.946
_refine_diff_density_min -0.552
_refine_diff_density_rms 0.085
_refine_ls_extinction_coef ?
_refine_ls_extinction_method none
_refine_ls_goodness_of_fit_ref 0.998
_refine_ls_hydrogen_treatment 'PH free, rigid methyls, others riding'
_refine_ls_matrix_type full
_refine_ls_number_parameters 218
_refine_ls_number_reflns 5954
_refine_ls_number_restraints 21
_refine_ls_restrained_S_all 0.997
_refine_ls_R_factor_all 0.0185
_refine_ls_R_factor_gt 0.0159
_refine_ls_shift/su_max 0.001
_refine_ls_shift/su_mean 0.000
_refine_ls_structure_factor_coef Fsqd
_refine_ls_weighting_details 'calc w=1/[\s^2^(Fo^2^)+(0.0177P)^2^] where P=(Fo^2^+2Fc^2^)/3'
_refine_ls_weighting_scheme calc
_refine_ls_wR_factor_gt 0.0341
_refine_ls_wR_factor_ref 0.0346
_reflns_number_gt 5515
_reflns_number_total 5954
_reflns_threshold_expression >2sigma(I)
_cod_data_source_file om049014usi20050215_124817.cif
_cod_data_source_block ch
_cod_depositor_comments
;
The following automatic conversions were performed:

'_atom_sites_solution_primary' value 'heavy-atom' was changed to
'heavy'.

Automatic conversion script
Id: cif_fix_values 6452 2018-10-05 10:23:21Z andrius 
;
_cod_database_code 4060308

loop_
_symmetry_equiv_pos_as_xyz
'x, y, z'
'-x, -y, -z'

loop_
_atom_site_label
_atom_site_type_symbol
_atom_site_fract_x
_atom_site_fract_y
_atom_site_fract_z
_atom_site_U_iso_or_equiv
_atom_site_adp_type
_atom_site_occupancy
_atom_site_symmetry_multiplicity
_atom_site_calc_flag
_atom_site_refinement_flags
_atom_site_disorder_assembly
_atom_site_disorder_group
W W 0.261181(10) 0.716083(8) 0.116808(5) 0.01703(2) Uani 1 1 d . . .
N N -0.1900(3) 0.4336(2) 0.24210(13) 0.0367(4) Uani 1 1 d . . .
P P 0.21119(6) 0.46014(5) 0.18983(3) 0.01652(9) Uani 1 1 d . . .
H0 H 0.208(3) 0.382(2) 0.1354(14) 0.025(6) Uiso 1 1 d . . .
Si1 Si 0.27506(8) 0.35607(6) 0.39420(3) 0.02167(10) Uani 1 1 d U . .
Si2 Si 0.41973(8) 0.14789(6) 0.27166(3) 0.02091(10) Uani 1 1 d U . .
O1 O 0.0283(2) 0.70023(19) -0.04908(10) 0.0380(4) Uani 1 1 d . . .
O2 O -0.1250(2) 0.83559(19) 0.19606(12) 0.0451(4) Uani 1 1 d . . .
O3 O 0.2884(2) 1.04673(17) 0.01445(12) 0.0412(4) Uani 1 1 d . . .
O4 O 0.6480(2) 0.59289(17) 0.03919(10) 0.0328(3) Uani 1 1 d . . .
O5 O 0.5215(2) 0.72042(18) 0.27815(10) 0.0349(3) Uani 1 1 d . . .
C1 C 0.1083(3) 0.7053(2) 0.01169(13) 0.0244(4) Uani 1 1 d . . .
C2 C 0.0128(3) 0.7923(2) 0.16746(14) 0.0271(4) Uani 1 1 d . . .
C3 C 0.2853(3) 0.9260(2) 0.05228(14) 0.0273(4) Uani 1 1 d . . .
C4 C 0.5099(3) 0.6370(2) 0.06706(12) 0.0221(4) Uani 1 1 d . . .
C5 C 0.4272(3) 0.7202(2) 0.21995(13) 0.0236(4) Uani 1 1 d . . .
C6 C 0.3553(2) 0.34070(19) 0.28357(11) 0.0174(3) Uani 1 1 d U . .
H6 H 0.4825 0.3789 0.2774 0.021 Uiso 1 1 calc R . .
C7 C 0.1395(3) 0.5418(2) 0.38876(14) 0.0310(4) Uani 1 1 d U . .
H7A H 0.0142 0.5562 0.3575 0.037 Uiso 1 1 calc R . .
H7B H 0.2157 0.6179 0.3584 0.037 Uiso 1 1 calc R . .
H7C H 0.1175 0.5483 0.4475 0.037 Uiso 1 1 calc R . .
C8 C 0.5040(3) 0.3274(3) 0.46181(14) 0.0328(5) Uani 1 1 d U . .
H8A H 0.4714 0.3325 0.5200 0.039 Uiso 1 1 calc R . .
H8B H 0.5828 0.4040 0.4351 0.039 Uiso 1 1 calc R . .
H8C H 0.5775 0.2307 0.4657 0.039 Uiso 1 1 calc R . .
C9 C 0.1132(3) 0.2172(2) 0.44494(14) 0.0307(4) Uani 1 1 d U . .
H9A H 0.1818 0.1181 0.4512 0.037 Uiso 1 1 calc R . .
H9B H -0.0047 0.2345 0.4081 0.037 Uiso 1 1 calc R . .
H9C H 0.0778 0.2265 0.5020 0.037 Uiso 1 1 calc R . .
C10 C 0.5860(3) 0.0301(2) 0.36344(14) 0.0320(5) Uani 1 1 d U . .
H10A H 0.6244 -0.0668 0.3549 0.038 Uiso 1 1 calc R . .
H10B H 0.5190 0.0190 0.4178 0.038 Uiso 1 1 calc R . .
H10C H 0.7018 0.0763 0.3658 0.038 Uiso 1 1 calc R . .
C11 C 0.1942(3) 0.0656(2) 0.26610(15) 0.0321(5) Uani 1 1 d U . .
H11A H 0.1051 0.1326 0.2201 0.039 Uiso 1 1 calc R . .
H11B H 0.1312 0.0498 0.3217 0.039 Uiso 1 1 calc R . .
H11C H 0.2279 -0.0286 0.2536 0.039 Uiso 1 1 calc R . .
C12 C 0.5538(3) 0.1627(3) 0.17020(14) 0.0342(5) Uani 1 1 d U . .
H12A H 0.6622 0.2175 0.1704 0.041 Uiso 1 1 calc R . .
H12B H 0.4656 0.2144 0.1201 0.041 Uiso 1 1 calc R . .
H12C H 0.6041 0.0640 0.1668 0.041 Uiso 1 1 calc R . .
C13 C -0.0360(3) 0.4402(2) 0.22160(13) 0.0235(4) Uani 1 1 d . . .

loop_
_atom_site_aniso_label
_atom_site_aniso_U_11
_atom_site_aniso_U_22
_atom_site_aniso_U_33
_atom_site_aniso_U_23
_atom_site_aniso_U_13
_atom_site_aniso_U_12
W 0.01575(4) 0.01504(4) 0.01936(4) -0.00395(3) 0.00147(2) -0.00150(2)
N 0.0265(10) 0.0383(11) 0.0426(12) -0.0068(9) -0.0004(8) -0.0061(8)
P 0.0159(2) 0.0161(2) 0.0177(2) -0.00515(17) 0.00028(15) -0.00250(17)
Si1 0.0244(3) 0.0239(3) 0.0178(3) -0.0074(2) 0.00223(18) -0.0045(2)
Si2 0.0241(3) 0.0172(2) 0.0201(3) -0.00514(19) -0.00080(18) 0.0010(2)
O1 0.0322(8) 0.0521(10) 0.0302(9) -0.0128(7) -0.0067(6) -0.0063(7)
O2 0.0320(9) 0.0371(10) 0.0631(12) -0.0138(9) 0.0178(8) 0.0038(7)
O3 0.0368(9) 0.0211(8) 0.0566(11) 0.0025(7) 0.0051(7) -0.0038(7)
O4 0.0272(8) 0.0378(9) 0.0299(8) -0.0083(7) 0.0064(6) 0.0036(6)
O5 0.0323(8) 0.0460(10) 0.0323(9) -0.0185(7) -0.0017(6) -0.0096(7)
C1 0.0202(9) 0.0243(10) 0.0268(10) -0.0049(8) 0.0033(7) -0.0026(7)
C2 0.0250(10) 0.0196(10) 0.0349(12) -0.0056(8) 0.0033(8) -0.0024(8)
C3 0.0216(9) 0.0256(11) 0.0331(11) -0.0069(8) 0.0015(7) -0.0009(8)
C4 0.0237(9) 0.0211(9) 0.0190(9) -0.0021(7) 0.0000(7) -0.0029(7)
C5 0.0237(9) 0.0220(10) 0.0274(10) -0.0105(8) 0.0069(7) -0.0042(7)
C6 0.0163(8) 0.0184(9) 0.0168(9) -0.0040(6) 0.0000(6) -0.0024(6)
C7 0.0384(12) 0.0295(11) 0.0285(11) -0.0142(9) 0.0097(8) -0.0042(9)
C8 0.0379(12) 0.0372(12) 0.0264(11) -0.0129(9) -0.0059(8) -0.0074(9)
C9 0.0336(11) 0.0331(12) 0.0245(11) -0.0059(9) 0.0069(8) -0.0074(9)
C10 0.0368(12) 0.0248(11) 0.0296(11) -0.0051(8) -0.0078(8) 0.0050(9)
C11 0.0366(12) 0.0234(11) 0.0397(13) -0.0141(9) -0.0020(9) -0.0051(9)
C12 0.0405(12) 0.0335(12) 0.0267(11) -0.0110(9) 0.0070(9) 0.0053(10)
C13 0.0227(9) 0.0196(9) 0.0264(10) -0.0034(7) -0.0038(7) -0.0042(7)

loop_
_atom_type_symbol
_atom_type_description
_atom_type_scat_dispersion_real
_atom_type_scat_dispersion_imag
_atom_type_scat_source
C C 0.0033 0.0016 'International Tables Vol C Tables 4.2.6.8 and 6.1.1.4'
H H 0.0000 0.0000 'International Tables Vol C Tables 4.2.6.8 and 6.1.1.4'
N N 0.0061 0.0033 'International Tables Vol C Tables 4.2.6.8 and 6.1.1.4'
O O 0.0106 0.0060 'International Tables Vol C Tables 4.2.6.8 and 6.1.1.4'
Si Si 0.0817 0.0704 'International Tables Vol C Tables 4.2.6.8 and 6.1.1.4'
P P 0.1023 0.0942 'International Tables Vol C Tables 4.2.6.8 and 6.1.1.4'
W W -0.8490 6.8722 'International Tables Vol C Tables 4.2.6.8 and 6.1.1.4'

loop_
_geom_angle_atom_site_label_1
_geom_angle_atom_site_label_2
_geom_angle_atom_site_label_3
_geom_angle
_geom_angle_site_symmetry_1
_geom_angle_site_symmetry_3
_geom_angle_publ_flag
C3 W C1 88.37(8) . . ?
C3 W C5 92.40(8) . . ?
C1 W C5 176.79(7) . . ?
C3 W C2 88.45(8) . . ?
C1 W C2 91.28(8) . . ?
C5 W C2 91.86(8) . . ?
C3 W C4 92.28(8) . . ?
C1 W C4 88.83(7) . . ?
C5 W C4 88.03(7) . . ?
C2 W C4 179.26(8) . . ?
C3 W P 176.07(6) . . ?
C1 W P 88.08(6) . . ?
C5 W P 91.24(6) . . ?
C2 W P 89.97(6) . . ?
C4 W P 89.30(5) . . ?
C6 P C13 102.82(8) . . ?
C6 P W 123.84(6) . . ?
C13 P W 114.40(6) . . ?
C8 Si1 C7 107.94(10) . . ?
C8 Si1 C9 111.32(10) . . ?
C7 Si1 C9 107.19(10) . . ?
C8 Si1 C6 105.90(9) . . ?
C7 Si1 C6 112.79(9) . . ?
C9 Si1 C6 111.69(9) . . ?
C10 Si2 C12 107.43(10) . . ?
C10 Si2 C11 110.91(10) . . ?
C12 Si2 C11 110.08(11) . . ?
C10 Si2 C6 110.10(9) . . ?
C12 Si2 C6 108.03(9) . . ?
C11 Si2 C6 110.21(9) . . ?
O1 C1 W 177.51(17) . . ?
O2 C2 W 179.4(2) . . ?
O3 C3 W 176.26(18) . . ?
O4 C4 W 179.78(18) . . ?
O5 C5 W 179.02(17) . . ?
P C6 Si2 110.32(9) . . ?
P C6 Si1 116.77(9) . . ?
Si2 C6 Si1 117.34(9) . . ?
N C13 P 176.91(19) . . ?

loop_
_geom_bond_atom_site_label_1
_geom_bond_atom_site_label_2
_geom_bond_distance
_geom_bond_site_symmetry_2
_geom_bond_publ_flag
W C3 2.016(2) . ?
W C1 2.040(2) . ?
W C5 2.041(2) . ?
W C2 2.045(2) . ?
W C4 2.0491(19) . ?
W P 2.4753(5) . ?
N C13 1.127(3) . ?
P C6 1.8129(18) . ?
P C13 1.816(2) . ?
Si1 C8 1.874(2) . ?
Si1 C7 1.874(2) . ?
Si1 C9 1.875(2) . ?
Si1 C6 1.9121(18) . ?
Si2 C10 1.865(2) . ?
Si2 C12 1.865(2) . ?
Si2 C11 1.869(2) . ?
Si2 C6 1.9076(18) . ?
O1 C1 1.146(2) . ?
O2 C2 1.142(2) . ?
O3 C3 1.148(3) . ?
O4 C4 1.140(2) . ?
O5 C5 1.148(2) . ?

loop_
_geom_hbond_atom_site_label_D
_geom_hbond_atom_site_label_H
_geom_hbond_atom_site_label_A
_geom_hbond_distance_DH
_geom_hbond_distance_HA
_geom_hbond_distance_DA
_geom_hbond_angle_DHA
_geom_hbond_site_symmetry_A
P H0 O1 1.32(2) 2.50(2) 3.6168(16) 140.4(13) 2_565
C12 H12C O2 0.98 2.61 3.507(3) 151.9 1_645

loop_
_geom_torsion_atom_site_label_1
_geom_torsion_atom_site_label_2
_geom_torsion_atom_site_label_3
_geom_torsion_atom_site_label_4
_geom_torsion
_geom_torsion_site_symmetry_1
_geom_torsion_site_symmetry_2
_geom_torsion_site_symmetry_3
_geom_torsion_site_symmetry_4
_geom_torsion_publ_flag
C3 W P C6 -173.4(9) . . . . ?
C1 W P C6 161.68(9) . . . . ?
C5 W P C6 -15.18(9) . . . . ?
C2 W P C6 -107.04(9) . . . . ?
C4 W P C6 72.83(9) . . . . ?
C3 W P C13 -46.7(9) . . . . ?
C1 W P C13 -71.63(9) . . . . ?
C5 W P C13 111.51(9) . . . . ?
C2 W P C13 19.65(9) . . . . ?
C4 W P C13 -160.48(9) . . . . ?
C3 W C1 O1 61(4) . . . . ?
C5 W C1 O1 -43(5) . . . . ?
C2 W C1 O1 150(4) . . . . ?
C4 W C1 O1 -31(4) . . . . ?
P W C1 O1 -120(4) . . . . ?
C3 W C2 O2 -60(23) . . . . ?
C1 W C2 O2 -148(23) . . . . ?
C5 W C2 O2 32(23) . . . . ?
C4 W C2 O2 113(22) . . . . ?
P W C2 O2 124(23) . . . . ?
C1 W C3 O3 48(3) . . . . ?
C5 W C3 O3 -135(3) . . . . ?
C2 W C3 O3 -43(3) . . . . ?
C4 W C3 O3 137(3) . . . . ?
P W C3 O3 23(4) . . . . ?
C3 W C4 O4 -102(100) . . . . ?
C1 W C4 O4 -13(78) . . . . ?
C5 W C4 O4 166(100) . . . . ?
C2 W C4 O4 85(79) . . . . ?
P W C4 O4 75(78) . . . . ?
C3 W C5 O5 -149(10) . . . . ?
C1 W C5 O5 -45(11) . . . . ?
C2 W C5 O5 122(10) . . . . ?
C4 W C5 O5 -57(10) . . . . ?
P W C5 O5 32(10) . . . . ?
C13 P C6 Si2 91.28(10) . . . . ?
W P C6 Si2 -137.22(6) . . . . ?
C13 P C6 Si1 -46.06(12) . . . . ?
W P C6 Si1 85.45(10) . . . . ?
C10 Si2 C6 P 175.00(10) . . . . ?
C12 Si2 C6 P 57.97(12) . . . . ?
C11 Si2 C6 P -62.33(12) . . . . ?
C10 Si2 C6 Si1 -47.93(13) . . . . ?
C12 Si2 C6 Si1 -164.96(11) . . . . ?
C11 Si2 C6 Si1 74.74(12) . . . . ?
C8 Si1 C6 P -144.32(11) . . . . ?
C7 Si1 C6 P -26.47(13) . . . . ?
C9 Si1 C6 P 94.34(12) . . . . ?
C8 Si1 C6 Si2 81.36(12) . . . . ?
C7 Si1 C6 Si2 -160.79(10) . . . . ?
C9 Si1 C6 Si2 -39.98(13) . . . . ?
C6 P C13 N 101(4) . . . . ?
W P C13 N -36(4) . . . . ?
